data_1503927
loop_
_publ_author_name
'Schneider, Tobias F.'
'Kaschel, Johannes'
'Dittrich, Birger'
'Werz, Daniel B.'

_publ_contact_author
;
Dittrich, Birger, Institute for inorganic chemistry,
Georg-August-University Goettingen, Tammannstr. 4,
D-37077 Goettingen, Germany.
;
_publ_section_title
;
 anti-Oligoannelated THF moieties: synthesis via push-pull-substituted
 cyclopropanes.
;
_journal_issue 11
_journal_name_full 'Organic letters'
_journal_page_first 2317
_journal_page_last 2320
_journal_paper_doi 10.1021/ol900694m
_journal_volume 11
_journal_year 2009
_chemical_formula_moiety 'C16 H20 O7'
_chemical_formula_sum 'C16 H20 O7'
_chemical_formula_weight 324.32
_space_group_IT_number 13
_symmetry_cell_setting monoclinic
_symmetry_Int_Tables_number 13
_symmetry_space_group_name_Hall '-P 2yc'
_symmetry_space_group_name_H-M 'P 1 2/c 1'
_atom_sites_solution_hydrogens geom
_atom_sites_solution_primary direct
_atom_sites_solution_secondary difmap
_audit_creation_method SHELXL-97
_cell_angle_alpha 90.00
_cell_angle_beta 90.832(5)
_cell_angle_gamma 90.00
_cell_formula_units_Z 2
_cell_length_a 11.269(3)
_cell_length_b 5.3090(16)
_cell_length_c 12.835(4)
_cell_measurement_reflns_used 1909
_cell_measurement_temperature 100(2)
_cell_measurement_theta_max 24.63
_cell_measurement_theta_min 3.196
_cell_volume 767.8(4)
_computing_cell_refinement 'SATIN ,Bruker AXS'
_computing_data_collection 'Bruker AXS Apex II suite'
_computing_data_reduction 'SADABS, Bruker AXS'
_computing_structure_refinement 'SHELXL-97 (Sheldrick, 2008)'
_computing_structure_solution 'SHELXS-97 (Sheldrick, 2008)'
_diffrn_ambient_temperature 100(2)
_diffrn_measured_fraction_theta_max 0.997
_diffrn_measurement_device_type 'BRUKER AXS APEX II'
_diffrn_measurement_method '\w scans'
_diffrn_radiation_monochromator 'mirror optics'
_diffrn_radiation_source 'INCOATEC microsource'
_diffrn_radiation_type MoK\a
_diffrn_radiation_wavelength 0.71073
_diffrn_reflns_av_R_equivalents 0.0484
_diffrn_reflns_av_sigmaI/netI 0.0342
_diffrn_reflns_limit_h_max 13
_diffrn_reflns_limit_h_min -13
_diffrn_reflns_limit_k_max 6
_diffrn_reflns_limit_k_min 0
_diffrn_reflns_limit_l_max 15
_diffrn_reflns_limit_l_min 0
_diffrn_reflns_number 1435
_diffrn_reflns_theta_full 25.53
_diffrn_reflns_theta_max 25.74
_diffrn_reflns_theta_min 3.20
_exptl_absorpt_coefficient_mu 0.110
_exptl_absorpt_correction_T_max 0.998
_exptl_absorpt_correction_T_min 0.793
_exptl_absorpt_correction_type empirical
_exptl_absorpt_process_details
;
SADABS version 2008/1, Bruker AXS, 2008.
;
_exptl_crystal_colour colorless
_exptl_crystal_density_diffrn 1.403
_exptl_crystal_density_method 'not measured'
_exptl_crystal_description plate
_exptl_crystal_F_000 344
_exptl_crystal_size_max 0.12
_exptl_crystal_size_mid 0.09
_exptl_crystal_size_min 0.03
_refine_diff_density_max 0.400
_refine_diff_density_min -0.345
_refine_diff_density_rms 0.049
_refine_ls_extinction_method none
_refine_ls_goodness_of_fit_ref 1.082
_refine_ls_hydrogen_treatment constr
_refine_ls_matrix_type full
_refine_ls_number_parameters 139
_refine_ls_number_reflns 1435
_refine_ls_number_restraints 0
_refine_ls_restrained_S_all 1.082
_refine_ls_R_factor_all 0.0806
_refine_ls_R_factor_gt 0.0556
_refine_ls_shift/su_max 0.000
_refine_ls_shift/su_mean 0.000
_refine_ls_structure_factor_coef Fsqd
_refine_ls_weighting_details 'calc w=1/[\s^2^(Fo^2^)+(0.0440P)^2^+0.8152P] where P=(Fo^2^+2Fc^2^)/3'
_refine_ls_weighting_scheme calc
_refine_ls_wR_factor_gt 0.1256
_refine_ls_wR_factor_ref 0.1408
_reflns_number_gt 1049
_reflns_number_total 1435
_reflns_threshold_expression >2sigma(I)
_cod_data_source_file ol900694m_si_002.cif
_cod_data_source_block 3merester
_cod_database_code 1503927

loop_
_symmetry_equiv_pos_as_xyz
'x, y, z'
'-x, y, -z+1/2'
'-x, -y, -z'
'x, -y, z-1/2'

loop_
_atom_site_label
_atom_site_type_symbol
_atom_site_fract_x
_atom_site_fract_y
_atom_site_fract_z
_atom_site_U_iso_or_equiv
_atom_site_adp_type
_atom_site_occupancy
_atom_site_symmetry_multiplicity
_atom_site_calc_flag
_atom_site_refinement_flags
_atom_site_disorder_assembly
_atom_site_disorder_group
O1 O 0.0393(4) 1.0993(6) 0.7643(4) 0.0520(15) Uani 0.50 1 d P . .
O2 O -0.10693(19) 1.0277(4) 0.89660(15) 0.0483(6) Uani 1 1 d . . .
O3 O -0.35961(19) 0.4072(4) 0.91839(18) 0.0568(6) Uani 1 1 d . A .
C1 C -0.0034(3) 0.9599(6) 0.8409(2) 0.0500(8) Uani 1 1 d . . .
H1 H 0.0627 0.9926 0.8914 0.060 Uiso 1 1 d R . .
C2 C -0.0135(2) 0.6802(4) 0.80864(17) 0.0306(6) Uani 1 1 d . . .
H2 H 0.0436 0.5722 0.8488 0.037 Uiso 1 1 calc R . .
C3 C -0.1946(3) 0.8410(5) 0.8825(2) 0.0403(7) Uani 1 1 d . . .
H3 H -0.2777 0.8918 0.8637 0.048 Uiso 1 1 calc R . .
C4 C -0.1416(2) 0.6143(5) 0.83293(18) 0.0327(6) Uani 1 1 d . . .
H4 H -0.1897 0.5150 0.7813 0.039 Uiso 1 1 calc R . .
C5 C -0.1732(2) 0.6041(5) 0.94874(19) 0.0352(6) Uani 1 1 d . A .
H5 H -0.1058 0.6095 1.0002 0.042 Uiso 1 1 calc R . .
C6 C -0.2776(3) 0.4591(5) 0.9779(2) 0.0432(7) Uani 1 1 d . . .
O4A O -0.2727(3) 0.4091(5) 1.0854(2) 0.0333(7) Uani 0.80 1 d P A 1
C7A C -0.3793(3) 0.2893(7) 1.1282(3) 0.0388(8) Uani 0.80 1 d P A 1
H71A H -0.4502 0.3455 1.0881 0.058 Uiso 0.80 1 calc PR A 1
H72A H -0.3890 0.3422 1.2015 0.058 Uiso 0.80 1 calc PR A 1
C8A C -0.3701(6) 0.0020(12) 1.1230(5) 0.0528(16) Uani 0.80 1 d P A 1
H81A H -0.3665 -0.0513 1.0500 0.063 Uiso 0.80 1 calc PR A 1
H82A H -0.4398 -0.0735 1.1554 0.063 Uiso 0.80 1 calc PR A 1
H83A H -0.2981 -0.0533 1.1602 0.063 Uiso 0.80 1 calc PR A 1
O4B O -0.2947(10) 0.315(2) 1.0453(9) 0.039(3) Uani 0.20 1 d P A 2
C7B C -0.4040(12) 0.146(3) 1.0627(14) 0.049(4) Uani 0.20 1 d P A 2
H71B H -0.4781 0.2450 1.0565 0.059 Uiso 0.20 1 calc PR A 2
H72B H -0.4068 0.0076 1.0109 0.059 Uiso 0.20 1 calc PR A 2
C8B C -0.390(2) 0.051(5) 1.162(2) 0.058(7) Uani 0.20 1 d P A 2
H81B H -0.3211 -0.0608 1.1650 0.069 Uiso 0.20 1 calc PR A 2
H82B H -0.4614 -0.0443 1.1808 0.069 Uiso 0.20 1 calc PR A 2
H83B H -0.3786 0.1900 1.2114 0.069 Uiso 0.20 1 calc PR A 2

loop_
_atom_site_aniso_label
_atom_site_aniso_U_11
_atom_site_aniso_U_22
_atom_site_aniso_U_33
_atom_site_aniso_U_23
_atom_site_aniso_U_13
_atom_site_aniso_U_12
O1 0.102(5) 0.0210(17) 0.034(3) -0.0042(18) 0.022(3) -0.0121(19)
O2 0.0753(14) 0.0261(10) 0.0438(11) -0.0035(8) 0.0134(10) 0.0039(10)
O3 0.0488(13) 0.0539(14) 0.0679(15) -0.0021(11) 0.0091(11) 0.0018(11)
C1 0.082(2) 0.0341(16) 0.0348(16) -0.0129(13) 0.0192(15) -0.0132(15)
C2 0.0499(15) 0.0226(13) 0.0194(12) 0.0014(9) -0.0015(10) -0.0015(11)
C3 0.0542(17) 0.0280(15) 0.0387(15) 0.0063(12) -0.0007(12) 0.0096(13)
C4 0.0478(15) 0.0256(13) 0.0247(12) 0.0028(10) -0.0031(10) 0.0024(12)
C5 0.0483(15) 0.0273(14) 0.0301(13) 0.0051(11) 0.0042(11) 0.0075(12)
C6 0.0414(16) 0.0349(16) 0.0534(18) 0.0052(14) 0.0049(14) 0.0123(13)
O4A 0.0392(15) 0.0346(17) 0.0262(16) 0.0004(11) 0.0007(11) -0.0008(12)
C7A 0.0301(17) 0.042(2) 0.044(2) -0.0015(17) 0.0075(14) -0.0033(16)
C8A 0.060(3) 0.034(3) 0.065(4) -0.011(3) 0.021(3) -0.012(3)
O4B 0.033(6) 0.051(8) 0.035(7) 0.018(6) 0.011(5) 0.010(6)
C7B 0.035(8) 0.035(9) 0.076(12) 0.006(9) 0.005(8) 0.008(7)
C8B 0.046(13) 0.048(14) 0.079(19) -0.027(13) -0.010(12) 0.010(10)

loop_
_atom_type_symbol
_atom_type_description
_atom_type_scat_dispersion_real
_atom_type_scat_dispersion_imag
_atom_type_scat_source
C C 0.0033 0.0016 'International Tables Vol C Tables 4.2.6.8 and 6.1.1.4'
H H 0.0000 0.0000 'International Tables Vol C Tables 4.2.6.8 and 6.1.1.4'
O O 0.0106 0.0060 'International Tables Vol C Tables 4.2.6.8 and 6.1.1.4'

loop_
_geom_angle_atom_site_label_1
_geom_angle_atom_site_label_2
_geom_angle_atom_site_label_3
_geom_angle
C3 O2 C1 109.7(2)
O1 C1 O2 122.7(3)
O1 C1 C2 111.3(3)
O2 C1 C2 108.7(2)
O1 C1 H1 96.3
O2 C1 H1 103.9
C2 C1 H1 113.2
C4 C2 C1 103.4(2)
C4 C2 H2 111.6
C1 C2 H2 111.6
O2 C3 C4 109.7(2)
O2 C3 C5 113.6(2)
C4 C3 C5 60.92(16)
O2 C3 H3 119.6
C4 C3 H3 119.6
C5 C3 H3 119.6
C3 C4 C2 106.8(2)
C3 C4 C5 60.97(16)
C2 C4 C5 116.2(2)
C3 C4 H4 119.5
C2 C4 H4 119.5
C5 C4 H4 119.5
C6 C5 C4 117.8(2)
C6 C5 C3 117.0(2)
C4 C5 C3 58.10(16)
C6 C5 H5 117.0
C4 C5 H5 117.0
C3 C5 H5 117.0
O4B C6 O3 100.6(7)
O3 C6 O4A 126.2(3)
O4B C6 C5 132.4(6)
O3 C6 C5 124.3(3)
O4A C6 C5 109.3(3)
C6 O4A C7A 115.2(3)
O4A C7A C8A 111.0(3)
O4A C7A H71A 109.4
C8A C7A H71A 109.4
O4A C7A H72A 109.4
C8A C7A H72A 109.4
H71A C7A H72A 108.0
C6 O4B C7B 128.8(11)
C8B C7B O4B 105.6(16)
C8B C7B H71B 110.6
O4B C7B H71B 110.6
C8B C7B H72B 110.6
O4B C7B H72B 110.6
H71B C7B H72B 108.8
C7B C8B H81B 109.5
C7B C8B H82B 109.5
H81B C8B H82B 109.5
C7B C8B H83B 109.5
H81B C8B H83B 109.5
H82B C8B H83B 109.5

loop_
_geom_bond_atom_site_label_1
_geom_bond_atom_site_label_2
_geom_bond_distance
O1 C1 1.327(6)
O2 C3 1.409(3)
O2 C1 1.423(4)
O3 C6 1.222(4)
C1 C2 1.545(4)
C1 H1 0.9956
C2 C4 1.522(4)
C2 H2 1.0000
C3 C4 1.491(4)
C3 C5 1.535(3)
C3 H3 1.0000
C4 C5 1.534(3)
C4 H4 1.0000
C5 C6 1.460(4)
C5 H5 1.0000
C6 O4B 1.171(11)
C6 O4A 1.405(4)
O4A C7A 1.473(4)
C7A C8A 1.530(7)
C7A H71A 0.9900
C7A H72A 0.9900
C8A H81A 0.9800
C8A H82A 0.9800
C8A H83A 0.9800
O4B C7B 1.54(2)
C7B C8B 1.38(3)
C7B H71B 0.9900
C7B H72B 0.9900
C8B H81B 0.9800
C8B H82B 0.9800
C8B H83B 0.9800
